data_4066177
loop_
_publ_author_name
'Kahnes, Marcel'
'G\"orls, Helmar'
'Westerhausen, Matthias'

_publ_section_title
;
 Synthesis of Dinuclear Zinc Alkynyls and Their Use in Catalytic
 Silicon&#x2212;Carbon Bond Formation
;
_journal_issue 16
_journal_name_full Organometallics
_journal_page_first 3490
_journal_paper_doi 10.1021/om100338s
_journal_volume 29
_journal_year 2010
_chemical_formula_moiety 'C40 H34 N6 Zn2'
_chemical_formula_sum 'C40 H34 N6 Zn2'
_chemical_formula_weight 729.47
_chemical_name_systematic
; 
 ? 
;
_space_group_IT_number 61
_symmetry_cell_setting orthorhombic
_symmetry_space_group_name_Hall '-P 2ac 2ab'
_symmetry_space_group_name_H-M 'P b c a'
_atom_sites_solution_hydrogens geom
_atom_sites_solution_primary direct
_atom_sites_solution_secondary difmap
_audit_creation_method SHELXL-97
_cell_angle_alpha 90.00
_cell_angle_beta 90.00
_cell_angle_gamma 90.00
_cell_formula_units_Z 4
_cell_length_a 9.9024(2)
_cell_length_b 14.0656(4)
_cell_length_c 24.2369(6)
_cell_measurement_reflns_used 19563
_cell_measurement_temperature 133(2)
_cell_measurement_theta_max 27.48
_cell_measurement_theta_min 3.02
_cell_volume 3375.79(14)
_computing_cell_refinement DENZO
_computing_data_collection COLLECT
_computing_data_reduction DENZO
_computing_molecular_graphics SHELXTL/PC
_computing_publication_material SHELXL-97
_computing_structure_refinement 'SHELXL-97 (Sheldrick, 1997)'
_computing_structure_solution 'SHELXS-97 (Sheldrick, 1990)'
_diffrn_ambient_temperature 133(2)
_diffrn_measured_fraction_theta_full 0.998
_diffrn_measured_fraction_theta_max 0.998
_diffrn_measurement_device_type KappaCCD
_diffrn_measurement_method 'phi- + omega-scan'
_diffrn_radiation_monochromator graphite
_diffrn_radiation_source 'fine-focus sealed tube'
_diffrn_radiation_type MoK\a
_diffrn_radiation_wavelength 0.71073
_diffrn_reflns_av_R_equivalents 0.0712
_diffrn_reflns_av_sigmaI/netI 0.0540
_diffrn_reflns_limit_h_max 12
_diffrn_reflns_limit_h_min -12
_diffrn_reflns_limit_k_max 14
_diffrn_reflns_limit_k_min -18
_diffrn_reflns_limit_l_max 31
_diffrn_reflns_limit_l_min -31
_diffrn_reflns_number 19563
_diffrn_reflns_theta_full 27.48
_diffrn_reflns_theta_max 27.48
_diffrn_reflns_theta_min 3.02
_exptl_absorpt_coefficient_mu 1.460
_exptl_absorpt_correction_type none
_exptl_crystal_colour colourless
_exptl_crystal_density_diffrn 1.435
_exptl_crystal_density_method 'not measured'
_exptl_crystal_description prism
_exptl_crystal_F_000 1504
_exptl_crystal_size_max 0.05
_exptl_crystal_size_mid 0.05
_exptl_crystal_size_min 0.04
_refine_diff_density_max 0.384
_refine_diff_density_min -0.514
_refine_diff_density_rms 0.083
_refine_ls_extinction_method none
_refine_ls_goodness_of_fit_ref 1.024
_refine_ls_hydrogen_treatment refall
_refine_ls_matrix_type full
_refine_ls_number_parameters 285
_refine_ls_number_reflns 3865
_refine_ls_number_restraints 0
_refine_ls_restrained_S_all 1.024
_refine_ls_R_factor_all 0.0604
_refine_ls_R_factor_gt 0.0355
_refine_ls_shift/su_max 0.000
_refine_ls_shift/su_mean 0.000
_refine_ls_structure_factor_coef Fsqd
_refine_ls_weighting_details 'calc w=1/[\s^2^(Fo^2^)+(0.0406P)^2^+0.6522P] where P=(Fo^2^+2Fc^2^)/3'
_refine_ls_weighting_scheme calc
_refine_ls_wR_factor_gt 0.0750
_refine_ls_wR_factor_ref 0.0830
_reflns_number_gt 2811
_reflns_number_total 3865
_reflns_threshold_expression >2sigma(I)
_cod_data_source_file om100338s_si_002.cif
_cod_data_source_block FO3951
_cod_depositor_comments
;
The following automatic conversions were performed:

'_exptl_absorpt_correction_type' value 'NONE' changed to 'none'
according to /home/saulius/struct/CIF-dictionaries/cif_core.dic
dictionary named 'cif_core.dic' version 2.4.1 from 2010-06-29.

Automatic conversion script
Id: cif_fix_values 1715 2011-07-08 13:25:40Z adriana 

The following automatic conversions were performed:

'_symmetry_cell_setting' tag value 'orthrhombic' was replaced with
'orthorhombic' value as specified in the replacement file
'/home/robertas/cod-tools/perl-scripts/inputs/replacement_values.lst'.

Automatic conversion script
Id: cif_fix_values 3143 2015-03-26 13:38:13Z robertas 
;
_cod_database_code 4066177

loop_
_symmetry_equiv_pos_as_xyz
'x, y, z'
'-x+1/2, -y, z+1/2'
'-x, y+1/2, -z+1/2'
'x+1/2, -y+1/2, -z'
'-x, -y, -z'
'x-1/2, y, -z-1/2'
'x, -y-1/2, z-1/2'
'-x-1/2, y-1/2, z'

loop_
_atom_site_label
_atom_site_type_symbol
_atom_site_fract_x
_atom_site_fract_y
_atom_site_fract_z
_atom_site_U_iso_or_equiv
_atom_site_adp_type
_atom_site_occupancy
_atom_site_symmetry_multiplicity
_atom_site_calc_flag
Zn1 Zn -0.02989(2) 0.071047(17) 0.041913(10) 0.01552(9) Uani 1 1 d
N1 N -0.15931(17) 0.14682(12) -0.01787(7) 0.0178(4) Uani 1 1 d
N2 N 0.08749(18) 0.07009(12) -0.02992(7) 0.0168(4) Uani 1 1 d
N3 N 0.17769(18) 0.06165(12) 0.07520(8) 0.0190(4) Uani 1 1 d
C1 C -0.2886(2) 0.17176(15) -0.00893(11) 0.0213(5) Uani 1 1 d
H1 H -0.315(2) 0.1670(17) 0.0270(10) 0.022(6) Uiso 1 1 d
C2 C -0.3725(3) 0.20335(17) -0.05018(11) 0.0282(6) Uani 1 1 d
H2 H -0.460(3) 0.222(2) -0.0431(10) 0.031(7) Uiso 1 1 d
C3 C -0.3206(3) 0.21036(17) -0.10278(11) 0.0304(6) Uani 1 1 d
H3 H -0.375(2) 0.2326(16) -0.1313(10) 0.024(6) Uiso 1 1 d
C4 C -0.1881(3) 0.18549(17) -0.11252(11) 0.0264(6) Uani 1 1 d
H4 H -0.154(2) 0.1876(16) -0.1460(10) 0.017(6) Uiso 1 1 d
C5 C -0.1088(2) 0.15338(15) -0.06881(9) 0.0185(5) Uani 1 1 d
C6 C 0.0381(2) 0.12742(18) -0.07599(10) 0.0217(5) Uani 1 1 d
H6A H 0.041(2) 0.0950(17) -0.1111(10) 0.020(6) Uiso 1 1 d
H6B H 0.090(2) 0.1896(18) -0.0781(10) 0.031(7) Uiso 1 1 d
C7 C 0.2325(2) 0.07975(18) -0.02257(9) 0.0194(5) Uani 1 1 d
H7B H 0.281(2) 0.0332(18) -0.0426(9) 0.021(6) Uiso 1 1 d
H7A H 0.264(2) 0.1456(18) -0.0351(9) 0.018(6) Uiso 1 1 d
C8 C 0.2750(2) 0.07041(15) 0.03723(9) 0.0195(5) Uani 1 1 d
C9 C 0.4108(2) 0.07442(17) 0.05251(10) 0.0257(6) Uani 1 1 d
H9 H 0.475(2) 0.0823(17) 0.0227(11) 0.025(7) Uiso 1 1 d
C10 C 0.4452(3) 0.07231(18) 0.10745(12) 0.0307(6) Uani 1 1 d
H10 H 0.538(3) 0.0797(18) 0.1173(12) 0.039(8) Uiso 1 1 d
C11 C 0.3444(3) 0.06506(17) 0.14661(11) 0.0283(6) Uani 1 1 d
H11 H 0.366(2) 0.0658(17) 0.1847(11) 0.032(7) Uiso 1 1 d
C12 C 0.2124(2) 0.05943(16) 0.12893(10) 0.0242(5) Uani 1 1 d
H12 H 0.142(2) 0.0545(15) 0.1549(10) 0.020(6) Uiso 1 1 d
C13 C -0.1187(2) 0.13011(17) 0.10796(9) 0.0215(5) Uani 1 1 d
C14 C -0.1803(2) 0.17621(17) 0.14174(9) 0.0217(5) Uani 1 1 d
C15 C -0.2541(2) 0.23534(17) 0.18012(9) 0.0218(5) Uani 1 1 d
C16 C -0.2343(2) 0.33357(19) 0.18094(10) 0.0275(6) Uani 1 1 d
H16 H -0.167(2) 0.3598(17) 0.1554(10) 0.028(7) Uiso 1 1 d
C17 C -0.3085(3) 0.3912(2) 0.21638(12) 0.0360(7) Uani 1 1 d
H17 H -0.297(3) 0.455(2) 0.2163(11) 0.036(8) Uiso 1 1 d
C18 C -0.4031(3) 0.3518(2) 0.25109(12) 0.0422(8) Uani 1 1 d
H18 H -0.451(3) 0.391(2) 0.2764(13) 0.052(9) Uiso 1 1 d
C19 C -0.4234(3) 0.2547(2) 0.25114(12) 0.0403(7) Uani 1 1 d
H19 H -0.485(3) 0.2259(19) 0.2738(12) 0.038(8) Uiso 1 1 d
C20 C -0.3489(2) 0.1967(2) 0.21609(10) 0.0307(6) Uani 1 1 d
H20 H -0.362(2) 0.1306(19) 0.2162(10) 0.030(7) Uiso 1 1 d

loop_
_atom_site_aniso_label
_atom_site_aniso_U_11
_atom_site_aniso_U_22
_atom_site_aniso_U_33
_atom_site_aniso_U_23
_atom_site_aniso_U_13
_atom_site_aniso_U_12
Zn1 0.01410(15) 0.01624(15) 0.01621(14) -0.00191(11) 0.00333(9) -0.00051(10)
N1 0.0175(9) 0.0139(10) 0.0220(10) -0.0019(8) 0.0010(8) -0.0011(8)
N2 0.0153(9) 0.0159(10) 0.0192(10) 0.0014(8) 0.0028(7) -0.0014(8)
N3 0.0191(10) 0.0157(10) 0.0221(10) -0.0013(8) 0.0027(8) -0.0005(7)
C1 0.0203(12) 0.0150(12) 0.0285(14) -0.0003(10) -0.0004(10) -0.0008(10)
C2 0.0214(13) 0.0172(13) 0.0459(17) -0.0013(11) -0.0057(11) 0.0018(11)
C3 0.0360(15) 0.0189(13) 0.0363(16) 0.0001(11) -0.0153(12) 0.0029(12)
C4 0.0391(15) 0.0182(13) 0.0218(14) 0.0012(10) -0.0027(11) 0.0011(11)
C5 0.0270(12) 0.0084(11) 0.0203(12) -0.0004(9) -0.0006(9) -0.0016(9)
C6 0.0230(12) 0.0212(13) 0.0210(13) 0.0012(10) 0.0030(10) -0.0031(10)
C7 0.0149(11) 0.0189(13) 0.0243(12) -0.0048(10) 0.0068(9) -0.0019(10)
C8 0.0173(11) 0.0129(11) 0.0284(12) -0.0040(10) 0.0029(9) -0.0016(9)
C9 0.0165(12) 0.0248(14) 0.0358(15) -0.0075(11) 0.0015(10) -0.0028(11)
C10 0.0199(13) 0.0283(14) 0.0440(16) -0.0069(12) -0.0079(11) -0.0015(11)
C11 0.0315(14) 0.0247(14) 0.0288(14) 0.0002(11) -0.0104(11) -0.0003(11)
C12 0.0264(13) 0.0215(13) 0.0246(13) 0.0012(10) 0.0008(10) -0.0014(10)
C13 0.0165(11) 0.0260(13) 0.0220(12) -0.0018(10) 0.0013(9) -0.0009(10)
C14 0.0161(12) 0.0310(14) 0.0179(12) -0.0016(10) -0.0016(9) -0.0010(10)
C15 0.0142(11) 0.0365(15) 0.0146(11) -0.0070(10) -0.0045(9) 0.0047(10)
C16 0.0226(13) 0.0371(16) 0.0227(13) -0.0051(11) -0.0027(10) 0.0033(11)
C17 0.0388(16) 0.0347(17) 0.0345(16) -0.0127(13) -0.0049(12) 0.0076(13)
C18 0.0324(16) 0.056(2) 0.0378(17) -0.0250(15) 0.0041(12) 0.0103(15)
C19 0.0256(14) 0.063(2) 0.0318(15) -0.0145(14) 0.0094(12) -0.0030(14)
C20 0.0244(13) 0.0415(17) 0.0262(14) -0.0108(12) 0.0025(10) -0.0009(13)

loop_
_atom_type_symbol
_atom_type_description
_atom_type_scat_dispersion_real
_atom_type_scat_dispersion_imag
_atom_type_scat_source
C C 0.0033 0.0016 'International Tables Vol C Tables 4.2.6.8 and 6.1.1.4'
H H 0.0000 0.0000 'International Tables Vol C Tables 4.2.6.8 and 6.1.1.4'
N N 0.0061 0.0033 'International Tables Vol C Tables 4.2.6.8 and 6.1.1.4'
Zn Zn 0.2839 1.4301 'International Tables Vol C Tables 4.2.6.8 and 6.1.1.4'

loop_
_geom_angle_atom_site_label_1
_geom_angle_atom_site_label_2
_geom_angle_atom_site_label_3
_geom_angle
_geom_angle_site_symmetry_1
_geom_angle_site_symmetry_3
C13 Zn1 N2 112.67(8) . 5
C13 Zn1 N2 155.44(8) . .
N2 Zn1 N2 91.71(7) 5 .
C13 Zn1 N1 93.97(8) . .
N2 Zn1 N1 102.07(7) 5 .
N2 Zn1 N1 77.27(7) . .
C13 Zn1 N3 98.10(8) . .
N2 Zn1 N3 104.36(7) 5 .
N2 Zn1 N3 77.70(7) . .
N1 Zn1 N3 143.83(7) . .
C13 Zn1 Zn1 158.48(7) . 5
N2 Zn1 Zn1 45.96(5) 5 5
N2 Zn1 Zn1 45.75(5) . 5
N1 Zn1 Zn1 89.51(5) . 5
N3 Zn1 Zn1 91.41(5) . 5
C5 N1 C1 119.2(2) . .
C5 N1 Zn1 115.00(14) . .
C1 N1 Zn1 124.93(16) . .
C7 N2 C6 111.89(17) . .
C7 N2 Zn1 112.11(14) . 5
C6 N2 Zn1 109.09(14) . 5
C7 N2 Zn1 116.50(13) . .
C6 N2 Zn1 116.47(14) . .
Zn1 N2 Zn1 88.29(7) 5 .
C8 N3 C12 118.9(2) . .
C8 N3 Zn1 114.37(15) . .
C12 N3 Zn1 126.23(15) . .
N1 C1 C2 122.9(2) . .
N1 C1 H1 114.0(15) . .
C2 C1 H1 123.1(15) . .
C1 C2 C3 118.1(2) . .
C1 C2 H2 121.6(16) . .
C3 C2 H2 120.3(16) . .
C4 C3 C2 119.7(2) . .
C4 C3 H3 120.8(14) . .
C2 C3 H3 119.6(14) . .
C3 C4 C5 119.2(2) . .
C3 C4 H4 120.9(14) . .
C5 C4 H4 119.8(14) . .
N1 C5 C4 120.9(2) . .
N1 C5 C6 116.78(19) . .
C4 C5 C6 122.2(2) . .
N2 C6 C5 111.60(18) . .
N2 C6 H6A 113.7(14) . .
C5 C6 H6A 104.1(13) . .
N2 C6 H6B 110.0(13) . .
C5 C6 H6B 106.8(13) . .
H6A C6 H6B 110.3(19) . .
N2 C7 C8 112.54(18) . .
N2 C7 H7B 111.9(14) . .
C8 C7 H7B 106.9(14) . .
N2 C7 H7A 110.6(12) . .
C8 C7 H7A 106.1(12) . .
H7B C7 H7A 108.6(19) . .
N3 C8 C9 121.0(2) . .
N3 C8 C7 117.8(2) . .
C9 C8 C7 121.2(2) . .
C10 C9 C8 119.7(2) . .
C10 C9 H9 124.0(15) . .
C8 C9 H9 116.3(15) . .
C9 C10 C11 119.2(2) . .
C9 C10 H10 118.5(17) . .
C11 C10 H10 122.2(17) . .
C12 C11 C10 118.4(2) . .
C12 C11 H11 121.0(15) . .
C10 C11 H11 120.5(15) . .
N3 C12 C11 122.8(2) . .
N3 C12 H12 117.4(14) . .
C11 C12 H12 119.8(14) . .
C14 C13 Zn1 169.4(2) . .
C13 C14 C15 177.1(3) . .
C20 C15 C16 118.2(2) . .
C20 C15 C14 121.3(2) . .
C16 C15 C14 120.5(2) . .
C17 C16 C15 120.7(3) . .
C17 C16 H16 122.0(15) . .
C15 C16 H16 117.3(14) . .
C18 C17 C16 120.2(3) . .
C18 C17 H17 119.2(17) . .
C16 C17 H17 120.6(17) . .
C17 C18 C19 119.9(3) . .
C17 C18 H18 119.9(19) . .
C19 C18 H18 120.2(19) . .
C18 C19 C20 120.2(3) . .
C18 C19 H19 122.4(18) . .
C20 C19 H19 117.3(18) . .
C19 C20 C15 120.8(3) . .
C19 C20 H20 120.4(16) . .
C15 C20 H20 118.8(15) . .

loop_
_geom_bond_atom_site_label_1
_geom_bond_atom_site_label_2
_geom_bond_distance
_geom_bond_site_symmetry_2
Zn1 C13 2.007(2) .
Zn1 N2 2.0858(18) 5
Zn1 N2 2.0934(17) .
Zn1 N1 2.2085(18) .
Zn1 N3 2.2122(18) .
Zn1 Zn1 2.9108(5) 5
N1 C5 1.335(3) .
N1 C1 1.345(3) .
N2 C7 1.453(3) .
N2 C6 1.462(3) .
N2 Zn1 2.0858(18) 5
N3 C8 1.338(3) .
N3 C12 1.347(3) .
C1 C2 1.374(3) .
C1 H1 0.91(2) .
C2 C3 1.378(4) .
C2 H2 0.92(3) .
C3 C4 1.379(4) .
C3 H3 0.93(2) .
C4 C5 1.394(3) .
C4 H4 0.88(2) .
C5 C6 1.509(3) .
C6 H6A 0.97(2) .
C6 H6B 1.02(2) .
C7 C8 1.515(3) .
C7 H7B 0.94(2) .
C7 H7A 1.02(2) .
C8 C9 1.396(3) .
C9 C10 1.375(4) .
C9 H9 0.97(3) .
C10 C11 1.381(4) .
C10 H10 0.96(3) .
C11 C12 1.378(3) .
C11 H11 0.95(3) .
C12 H12 0.94(2) .
C13 C14 1.210(3) .
C14 C15 1.446(3) .
C15 C20 1.392(3) .
C15 C16 1.396(3) .
C16 C17 1.391(3) .
C16 H16 0.98(2) .
C17 C18 1.376(4) .
C17 H17 0.90(3) .
C18 C19 1.380(4) .
C18 H18 0.95(3) .
C19 C20 1.389(4) .
C19 H19 0.91(3) .
C20 H20 0.94(3) .
